data_4300268
loop_
_publ_author_name
'Oh, Moonhyun'
'Stern, Charlotte L.'
'Mirkin, Chad A.'

_publ_contact_author_address
;
 Department of Chemistry and the Center for Nanofabrication
 and Molecular Self-Assembly,
 Northwestern University,
 Evanston, Illinois 60208-3113, USA
;
_publ_contact_author_email chadnano@northwestern.edu
_publ_contact_author_fax 847-467-5123
_publ_contact_author_name 'Chad A. Mirkin'
_publ_contact_author_phone 847-467-7302
_publ_section_title
;
 Coordination Polymers from Silver(I) and Bifunctional Pyridyl Ligands
;
_journal_coden_ASTM INOCAJ
_journal_issue 8
_journal_name_full 'Inorganic Chemistry'
_journal_page_first 2647
_journal_page_last 2653
_journal_paper_doi 10.1021/ic0482990
_journal_volume 44
_journal_year 2005
_chemical_formula_sum 'C21 H21 Ag F3 N2 O4.5 S2'
_chemical_formula_weight 602.39
_space_group_IT_number 2
_symmetry_cell_setting triclinic
_symmetry_space_group_name_Hall '-P 1'
_symmetry_space_group_name_H-M 'P -1'
_atom_sites_solution_hydrogens geom
_atom_sites_solution_primary direct
_atom_sites_solution_secondary difmap
_audit_creation_method SHELXL-97
_cell_angle_alpha 86.167(5)
_cell_angle_beta 83.847(5)
_cell_angle_gamma 71.745(4)
_cell_formula_units_Z 2
_cell_length_a 8.563(3)
_cell_length_b 9.015(3)
_cell_length_c 16.064(5)
_cell_measurement_temperature 293(2)
_cell_volume 1170.1(6)
_computing_cell_refinement 'Bruker SMART'
_computing_data_collection 'Bruker SMART'
_computing_data_reduction 'Bruker SAINT'
_computing_molecular_graphics 'Bruker SHELXTL'
_computing_publication_material 'Bruker SHELXTL'
_computing_structure_refinement 'SHELXL-97 (Sheldrick, 1997)'
_computing_structure_solution 'SHELXS-97 (Sheldrick, 1990)'
_diffrn_ambient_temperature 293(2)
_diffrn_measured_fraction_theta_full 0.896
_diffrn_measured_fraction_theta_max 0.896
_diffrn_measurement_device_type 'CCD area detector'
_diffrn_measurement_method 'omega scans'
_diffrn_radiation_monochromator graphite
_diffrn_radiation_source 'fine-focus sealed tube'
_diffrn_radiation_type MoK\a
_diffrn_radiation_wavelength 0.71073
_diffrn_reflns_av_R_equivalents 0.0425
_diffrn_reflns_av_sigmaI/netI 0.0469
_diffrn_reflns_limit_h_max 11
_diffrn_reflns_limit_h_min -11
_diffrn_reflns_limit_k_max 12
_diffrn_reflns_limit_k_min -12
_diffrn_reflns_limit_l_max 21
_diffrn_reflns_limit_l_min -21
_diffrn_reflns_number 10987
_diffrn_reflns_theta_full 28.88
_diffrn_reflns_theta_max 28.88
_diffrn_reflns_theta_min 1.28
_exptl_absorpt_coefficient_mu 1.097
_exptl_absorpt_correction_T_max 0.9373
_exptl_absorpt_correction_T_min 0.8164
_exptl_absorpt_correction_type integration
_exptl_crystal_colour colorless
_exptl_crystal_density_diffrn 1.710
_exptl_crystal_density_meas 0
_exptl_crystal_density_method 'not measured'
_exptl_crystal_description tabular
_exptl_crystal_F_000 606
_exptl_crystal_size_max 0.212
_exptl_crystal_size_mid 0.136
_exptl_crystal_size_min 0.060
_refine_diff_density_max 1.905
_refine_diff_density_min -0.731
_refine_diff_density_rms 0.139
_refine_ls_extinction_method none
_refine_ls_goodness_of_fit_ref 1.039
_refine_ls_hydrogen_treatment mixed
_refine_ls_matrix_type full
_refine_ls_number_parameters 314
_refine_ls_number_reflns 5517
_refine_ls_number_restraints 0
_refine_ls_restrained_S_all 1.039
_refine_ls_R_factor_all 0.0554
_refine_ls_R_factor_gt 0.0431
_refine_ls_shift/su_max 0.001
_refine_ls_shift/su_mean 0.000
_refine_ls_structure_factor_coef Fsqd
_refine_ls_weighting_details 'calc w=1/[\s^2^(Fo^2^)+(0.0930P)^2^+0.0000P] where P=(Fo^2^+2Fc^2^)/3'
_refine_ls_weighting_scheme calc
_refine_ls_wR_factor_gt 0.1242
_refine_ls_wR_factor_ref 0.1368
_reflns_number_gt 4449
_reflns_number_total 5517
_reflns_threshold_expression >2sigma(I)
_cod_duplicate_entry 4300791
_cod_data_source_file ic0482990si20041203_074918.cif
_cod_data_source_block 6
_cod_depositor_comments
;
The following automatic conversions were performed:
'_symmetry_cell_setting' value 'Triclinic' changed to 'triclinic'
according to '/home/saulius/struct/CIF-dictionaries/cif_core.dic'
dictionary named 'cif_core.dic' version 2.4.1 from 2010-06-29.

Automatic conversion script
Id: cif_fix_enum 1527 2010-12-29 10:47:43Z saulius 
;
_cod_original_formula_sum 'C21 H21 Ag F3 N2 O4.50 S2'
_cod_database_code 4300268

loop_
_symmetry_equiv_pos_as_xyz
'x, y, z'
'-x, -y, -z'

loop_
_atom_site_label
_atom_site_type_symbol
_atom_site_fract_x
_atom_site_fract_y
_atom_site_fract_z
_atom_site_U_iso_or_equiv
_atom_site_adp_type
_atom_site_occupancy
_atom_site_symmetry_multiplicity
_atom_site_calc_flag
_atom_site_refinement_flags
_atom_site_disorder_assembly
_atom_site_disorder_group
Ag1 Ag 0.73802(3) 0.74513(3) 0.689532(17) 0.03142(12) Uani 1 1 d . . .
S1 S 0.49066(10) 0.95611(9) 0.63540(5) 0.02176(18) Uani 1 1 d . . .
S2 S 0.80221(11) 1.11124(10) 0.77017(5) 0.02641(19) Uani 1 1 d . . .
F1 F 0.8620(3) 1.0259(3) 0.92593(15) 0.0508(7) Uani 1 1 d . . .
F2 F 0.6164(3) 1.0473(4) 0.89832(17) 0.0596(8) Uani 1 1 d . . .
F3 F 0.6878(4) 1.2518(3) 0.91127(16) 0.0630(8) Uani 1 1 d . . .
O1 O 0.0511(3) 0.6969(3) 0.47016(14) 0.0252(5) Uani 1 1 d . . .
O2 O 0.6561(4) 1.2117(4) 0.73526(18) 0.0448(7) Uani 1 1 d . . .
O3 O 0.9409(3) 1.1700(3) 0.76445(17) 0.0352(6) Uani 1 1 d . . .
O4 O 0.8451(4) 0.9489(4) 0.7511(2) 0.0470(7) Uani 1 1 d . . .
O5 O 1.0000 0.5000 0.0000 0.0557(12) Uani 1 2 d S . .
N1 N 0.5357(4) 0.7360(4) 0.79518(18) 0.0297(6) Uani 1 1 d . . .
C1 C 0.5408(5) 0.6107(5) 0.8461(2) 0.0367(9) Uani 1 1 d . . .
H1 H 0.6392 0.5287 0.8462 0.044 Uiso 1 1 calc R . .
C2 C 0.4065(6) 0.5981(5) 0.8984(2) 0.0384(9) Uani 1 1 d . . .
H2 H 0.4147 0.5102 0.9335 0.046 Uiso 1 1 calc R . .
C3 C 0.2610(5) 0.7172(5) 0.8978(2) 0.0387(9) Uani 1 1 d . . .
H3 H 0.1685 0.7108 0.9320 0.046 Uiso 1 1 calc R . .
C4 C 0.2530(4) 0.8470(5) 0.8457(2) 0.0313(8) Uani 1 1 d . . .
H4 H 0.1549 0.9290 0.8444 0.038 Uiso 1 1 calc R . .
C5 C 0.3933(4) 0.8540(4) 0.7954(2) 0.0249(7) Uani 1 1 d . . .
C6 C 0.3904(4) 0.9959(4) 0.7410(2) 0.0240(7) Uani 1 1 d . . .
H6A H 0.4438 1.0576 0.7680 0.029 Uiso 1 1 calc R . .
H6B H 0.2763 1.0586 0.7370 0.029 Uiso 1 1 calc R . .
C7 C 0.3604(4) 0.8685(4) 0.59110(19) 0.0211(6) Uani 1 1 d . . .
C8 C 0.4293(4) 0.7509(4) 0.5352(2) 0.0245(7) Uani 1 1 d . . .
H8 H 0.5436 0.7115 0.5260 0.029 Uiso 1 1 calc R . .
C9 C 0.3321(4) 0.6895(4) 0.4923(2) 0.0252(7) Uani 1 1 d . . .
H9 H 0.3805 0.6118 0.4538 0.030 Uiso 1 1 calc R . .
C10 C 0.1620(4) 0.7463(4) 0.5078(2) 0.0221(6) Uani 1 1 d . . .
C11 C 0.0894(4) 0.8641(4) 0.56495(19) 0.0221(6) Uani 1 1 d . . .
H11 H -0.0249 0.9013 0.5751 0.026 Uiso 1 1 calc R . .
C12 C 0.1874(4) 0.9256(4) 0.6065(2) 0.0233(6) Uani 1 1 d . . .
H12 H 0.1390 1.0042 0.6444 0.028 Uiso 1 1 calc R . .
C13 C 0.1172(4) 0.5786(4) 0.4103(2) 0.0221(6) Uani 1 1 d . . .
H13A H 0.1812 0.4826 0.4373 0.027 Uiso 1 1 calc R . .
H13B H 0.1893 0.6112 0.3671 0.027 Uiso 1 1 calc R . .
C14 C -0.0243(4) 0.5524(4) 0.37204(19) 0.0203(6) Uani 1 1 d . . .
N2 N 0.0162(3) 0.4236(3) 0.32631(17) 0.0216(5) Uani 1 1 d . . .
C18 C -0.1056(5) 0.3956(4) 0.2887(2) 0.0264(7) Uani 1 1 d . . .
H18 H -0.0790 0.3070 0.2570 0.032 Uiso 1 1 calc R . .
C17 C -0.2669(4) 0.4918(4) 0.2951(2) 0.0262(7) Uani 1 1 d . . .
H17 H -0.3470 0.4687 0.2683 0.031 Uiso 1 1 calc R . .
C16 C -0.3066(4) 0.6229(4) 0.3423(2) 0.0246(7) Uani 1 1 d . . .
H16 H -0.4143 0.6901 0.3477 0.030 Uiso 1 1 calc R . .
C15 C -0.1838(4) 0.6537(4) 0.3816(2) 0.0225(6) Uani 1 1 d . . .
H15 H -0.2085 0.7413 0.4139 0.027 Uiso 1 1 calc R . .
C19 C 0.7394(5) 1.1084(5) 0.8821(2) 0.0343(8) Uani 1 1 d . . .
C20A C 0.9847(16) 0.5709(13) 0.0817(6) 0.055(4) Uani 0.471(13) 1 d P A 1
C20B C 0.8483(12) 0.6510(13) -0.0080(6) 0.055(3) Uani 0.529(13) 1 d P A 2
C21 C 0.8324(9) 0.7206(8) 0.0759(4) 0.0756(18) Uani 1 1 d . . .

loop_
_atom_site_aniso_label
_atom_site_aniso_U_11
_atom_site_aniso_U_22
_atom_site_aniso_U_33
_atom_site_aniso_U_23
_atom_site_aniso_U_13
_atom_site_aniso_U_12
Ag1 0.01916(16) 0.03019(17) 0.0435(2) -0.01394(12) -0.00178(11) -0.00333(11)
S1 0.0169(4) 0.0225(4) 0.0270(4) -0.0042(3) -0.0027(3) -0.0069(3)
S2 0.0229(4) 0.0298(4) 0.0277(4) -0.0077(3) -0.0036(3) -0.0080(3)
F1 0.0436(15) 0.0633(17) 0.0391(13) 0.0117(12) -0.0110(11) -0.0077(13)
F2 0.0442(16) 0.090(2) 0.0478(15) 0.0028(14) 0.0079(12) -0.0301(16)
F3 0.082(2) 0.0475(16) 0.0430(15) -0.0218(12) -0.0006(14) 0.0057(15)
O1 0.0205(12) 0.0271(12) 0.0282(12) -0.0121(9) -0.0033(9) -0.0051(9)
O2 0.0325(15) 0.0587(19) 0.0411(16) 0.0064(14) -0.0161(13) -0.0084(14)
O3 0.0285(14) 0.0421(15) 0.0402(15) -0.0005(12) -0.0060(11) -0.0174(12)
O4 0.0494(18) 0.0394(16) 0.0569(18) -0.0254(14) 0.0038(14) -0.0186(14)
O5 0.063(3) 0.057(3) 0.051(3) -0.023(2) 0.005(2) -0.023(3)
N1 0.0287(16) 0.0294(15) 0.0293(15) -0.0006(12) -0.0072(12) -0.0053(12)
C1 0.034(2) 0.039(2) 0.036(2) 0.0062(16) -0.0118(16) -0.0086(17)
C2 0.049(3) 0.045(2) 0.0268(18) 0.0070(16) -0.0109(17) -0.023(2)
C3 0.036(2) 0.058(3) 0.0268(18) -0.0039(17) 0.0021(16) -0.0220(19)
C4 0.0223(17) 0.042(2) 0.0305(18) -0.0106(16) -0.0008(14) -0.0099(15)
C5 0.0242(16) 0.0293(17) 0.0227(15) -0.0072(13) -0.0055(13) -0.0079(13)
C6 0.0187(15) 0.0251(16) 0.0271(16) -0.0095(13) -0.0024(13) -0.0035(12)
C7 0.0203(15) 0.0217(15) 0.0222(15) -0.0008(12) -0.0046(12) -0.0072(12)
C8 0.0188(15) 0.0233(16) 0.0299(17) -0.0037(13) -0.0034(13) -0.0033(12)
C9 0.0266(17) 0.0242(16) 0.0238(16) -0.0069(13) -0.0022(13) -0.0051(13)
C10 0.0224(16) 0.0217(15) 0.0239(15) -0.0002(12) -0.0058(13) -0.0083(13)
C11 0.0184(15) 0.0232(15) 0.0233(15) -0.0018(12) -0.0031(12) -0.0040(12)
C12 0.0239(16) 0.0203(15) 0.0246(16) -0.0047(12) -0.0003(13) -0.0048(13)
C13 0.0205(15) 0.0213(15) 0.0235(15) -0.0071(12) -0.0011(12) -0.0041(12)
C14 0.0234(16) 0.0183(14) 0.0201(14) -0.0018(11) -0.0033(12) -0.0071(12)
N2 0.0220(14) 0.0186(13) 0.0238(13) -0.0024(10) -0.0055(11) -0.0041(10)
C18 0.0330(18) 0.0213(16) 0.0257(16) -0.0061(13) -0.0076(14) -0.0071(14)
C17 0.0242(17) 0.0305(18) 0.0254(16) -0.0005(13) -0.0072(13) -0.0092(14)
C16 0.0187(15) 0.0242(16) 0.0287(17) 0.0010(13) -0.0031(13) -0.0035(12)
C15 0.0217(16) 0.0204(15) 0.0238(15) -0.0019(12) -0.0017(12) -0.0040(12)
C19 0.033(2) 0.036(2) 0.0300(18) -0.0045(15) -0.0031(15) -0.0042(16)
C20A 0.088(9) 0.055(6) 0.031(5) -0.015(4) 0.011(5) -0.037(6)
C20B 0.044(5) 0.071(7) 0.056(6) -0.004(5) 0.002(4) -0.027(5)
C21 0.076(4) 0.069(4) 0.086(4) -0.030(3) 0.016(3) -0.030(3)

loop_
_atom_type_symbol
_atom_type_description
_atom_type_scat_dispersion_real
_atom_type_scat_dispersion_imag
_atom_type_scat_source
C C 0.0033 0.0016 'International Tables Vol C Tables 4.2.6.8 and 6.1.1.4'
H H 0.0000 0.0000 'International Tables Vol C Tables 4.2.6.8 and 6.1.1.4'
N N 0.0061 0.0033 'International Tables Vol C Tables 4.2.6.8 and 6.1.1.4'
O O 0.0106 0.0060 'International Tables Vol C Tables 4.2.6.8 and 6.1.1.4'
F F 0.0171 0.0103 'International Tables Vol C Tables 4.2.6.8 and 6.1.1.4'
S S 0.1246 0.1234 'International Tables Vol C Tables 4.2.6.8 and 6.1.1.4'
Ag Ag -0.8971 1.1015 'International Tables Vol C Tables 4.2.6.8 and 6.1.1.4'

loop_
_geom_angle_atom_site_label_1
_geom_angle_atom_site_label_2
_geom_angle_atom_site_label_3
_geom_angle
_geom_angle_site_symmetry_1
_geom_angle_site_symmetry_3
_geom_angle_publ_flag
N2 Ag1 N1 125.57(11) 2_666 . ?
N2 Ag1 S1 152.99(8) 2_666 . ?
N1 Ag1 S1 79.66(8) . . ?
N2 Ag1 O4 92.80(10) 2_666 . ?
N1 Ag1 O4 98.62(10) . . ?
S1 Ag1 O4 92.37(8) . . ?
C7 S1 C6 102.27(15) . . ?
C7 S1 Ag1 110.08(11) . . ?
C6 S1 Ag1 92.04(11) . . ?
O3 S2 O4 113.95(18) . . ?
O3 S2 O2 116.12(18) . . ?
O4 S2 O2 115.14(19) . . ?
O3 S2 C19 103.68(18) . . ?
O4 S2 C19 102.18(19) . . ?
O2 S2 C19 103.23(18) . . ?
C10 O1 C13 117.1(2) . . ?
S2 O4 Ag1 143.5(2) . . ?
C20A O5 C20A 180.0(8) . 2_765 ?
C20A O5 C20B 77.8(6) . . ?
C20A O5 C20B 102.2(6) 2_765 . ?
C20A O5 C20B 102.2(6) . 2_765 ?
C20A O5 C20B 77.8(6) 2_765 2_765 ?
C20B O5 C20B 180.0(10) . 2_765 ?
C1 N1 C5 118.3(3) . . ?
C1 N1 Ag1 124.2(3) . . ?
C5 N1 Ag1 116.5(2) . . ?
N1 C1 C2 122.8(4) . . ?
N1 C1 H1 118.6 . . ?
C2 C1 H1 118.6 . . ?
C3 C2 C1 118.8(4) . . ?
C3 C2 H2 120.6 . . ?
C1 C2 H2 120.6 . . ?
C2 C3 C4 119.3(4) . . ?
C2 C3 H3 120.4 . . ?
C4 C3 H3 120.4 . . ?
C3 C4 C5 119.3(4) . . ?
C3 C4 H4 120.4 . . ?
C5 C4 H4 120.4 . . ?
N1 C5 C4 121.5(3) . . ?
N1 C5 C6 118.0(3) . . ?
C4 C5 C6 120.5(3) . . ?
C5 C6 S1 115.0(2) . . ?
C5 C6 H6A 108.5 . . ?
S1 C6 H6A 108.5 . . ?
C5 C6 H6B 108.5 . . ?
S1 C6 H6B 108.5 . . ?
H6A C6 H6B 107.5 . . ?
C8 C7 C12 119.1(3) . . ?
C8 C7 S1 119.4(3) . . ?
C12 C7 S1 121.3(2) . . ?
C7 C8 C9 121.7(3) . . ?
C7 C8 H8 119.2 . . ?
C9 C8 H8 119.2 . . ?
C10 C9 C8 118.8(3) . . ?
C10 C9 H9 120.6 . . ?
C8 C9 H9 120.6 . . ?
O1 C10 C9 125.1(3) . . ?
O1 C10 C11 114.3(3) . . ?
C9 C10 C11 120.5(3) . . ?
C12 C11 C10 120.1(3) . . ?
C12 C11 H11 119.9 . . ?
C10 C11 H11 119.9 . . ?
C11 C12 C7 119.8(3) . . ?
C11 C12 H12 120.1 . . ?
C7 C12 H12 120.1 . . ?
O1 C13 C14 108.1(3) . . ?
O1 C13 H13A 110.1 . . ?
C14 C13 H13A 110.1 . . ?
O1 C13 H13B 110.1 . . ?
C14 C13 H13B 110.1 . . ?
H13A C13 H13B 108.4 . . ?
N2 C14 C15 122.2(3) . . ?
N2 C14 C13 114.9(3) . . ?
C15 C14 C13 122.9(3) . . ?
C14 N2 C18 117.6(3) . . ?
C14 N2 Ag1 124.8(2) . 2_666 ?
C18 N2 Ag1 117.7(2) . 2_666 ?
N2 C18 C17 123.3(3) . . ?
N2 C18 H18 118.3 . . ?
C17 C18 H18 118.3 . . ?
C16 C17 C18 118.4(3) . . ?
C16 C17 H17 120.8 . . ?
C18 C17 H17 120.8 . . ?
C17 C16 C15 119.2(3) . . ?
C17 C16 H16 120.4 . . ?
C15 C16 H16 120.4 . . ?
C14 C15 C16 119.2(3) . . ?
C14 C15 H15 120.4 . . ?
C16 C15 H15 120.4 . . ?
F1 C19 F3 106.9(3) . . ?
F1 C19 F2 107.9(3) . . ?
F3 C19 F2 107.7(4) . . ?
F1 C19 S2 112.1(3) . . ?
F3 C19 S2 111.2(3) . . ?
F2 C19 S2 110.9(3) . . ?
O5 C20A C21 103.2(7) . . ?
C21 C20B O5 101.7(7) . . ?
C20B C21 C20A 77.3(6) . . ?

loop_
_geom_bond_atom_site_label_1
_geom_bond_atom_site_label_2
_geom_bond_distance
_geom_bond_site_symmetry_2
_geom_bond_publ_flag
Ag1 N2 2.177(3) 2_666 ?
Ag1 N1 2.308(3) . ?
Ag1 S1 2.5515(10) . ?
Ag1 O4 2.585(3) . ?
S1 C7 1.780(3) . ?
S1 C6 1.822(3) . ?
S2 O3 1.437(3) . ?
S2 O4 1.439(3) . ?
S2 O2 1.439(3) . ?
S2 C19 1.822(4) . ?
F1 C19 1.323(5) . ?
F2 C19 1.329(5) . ?
F3 C19 1.328(5) . ?
O1 C10 1.375(4) . ?
O1 C13 1.423(4) . ?
O5 C20A 1.473(9) . ?
O5 C20A 1.473(9) 2_765 ?
O5 C20B 1.569(11) . ?
O5 C20B 1.569(11) 2_765 ?
N1 C1 1.342(5) . ?
N1 C5 1.344(5) . ?
C1 C2 1.380(6) . ?
C1 H1 0.9300 . ?
C2 C3 1.366(6) . ?
C2 H2 0.9300 . ?
C3 C4 1.380(6) . ?
C3 H3 0.9300 . ?
C4 C5 1.390(5) . ?
C4 H4 0.9300 . ?
C5 C6 1.495(5) . ?
C6 H6A 0.9700 . ?
C6 H6B 0.9700 . ?
C7 C8 1.378(4) . ?
C7 C12 1.408(5) . ?
C8 C9 1.392(5) . ?
C8 H8 0.9300 . ?
C9 C10 1.385(5) . ?
C9 H9 0.9300 . ?
C10 C11 1.397(4) . ?
C11 C12 1.384(4) . ?
C11 H11 0.9300 . ?
C12 H12 0.9300 . ?
C13 C14 1.504(4) . ?
C13 H13A 0.9700 . ?
C13 H13B 0.9700 . ?
C14 N2 1.347(4) . ?
C14 C15 1.384(5) . ?
N2 C18 1.355(4) . ?
N2 Ag1 2.177(3) 2_666 ?
C18 C17 1.379(5) . ?
C18 H18 0.9300 . ?
C17 C16 1.378(5) . ?
C17 H17 0.9300 . ?
C16 C15 1.389(5) . ?
C16 H16 0.9300 . ?
C15 H15 0.9300 . ?
C20A C21 1.561(14) . ?
C20B C21 1.500(11) . ?

loop_
_geom_torsion_atom_site_label_1
_geom_torsion_atom_site_label_2
_geom_torsion_atom_site_label_3
_geom_torsion_atom_site_label_4
_geom_torsion
_geom_torsion_site_symmetry_1
_geom_torsion_site_symmetry_2
_geom_torsion_site_symmetry_3
_geom_torsion_site_symmetry_4
_geom_torsion_publ_flag
N2 Ag1 S1 C7 83.5(2) 2_666 . . . ?
N1 Ag1 S1 C7 -77.28(14) . . . . ?
O4 Ag1 S1 C7 -175.60(14) . . . . ?
N2 Ag1 S1 C6 -172.64(19) 2_666 . . . ?
N1 Ag1 S1 C6 26.58(13) . . . . ?
O4 Ag1 S1 C6 -71.75(13) . . . . ?
O3 S2 O4 Ag1 -149.2(3) . . . . ?
O2 S2 O4 Ag1 -11.4(4) . . . . ?
C19 S2 O4 Ag1 99.7(3) . . . . ?
N2 Ag1 O4 S2 164.1(3) 2_666 . . . ?
N1 Ag1 O4 S2 -69.3(3) . . . . ?
S1 Ag1 O4 S2 10.6(3) . . . . ?
N2 Ag1 N1 C1 -13.5(3) 2_666 . . . ?
S1 Ag1 N1 C1 155.9(3) . . . . ?
O4 Ag1 N1 C1 -113.3(3) . . . . ?
N2 Ag1 N1 C5 178.2(2) 2_666 . . . ?
S1 Ag1 N1 C5 -12.4(2) . . . . ?
O4 Ag1 N1 C5 78.4(2) . . . . ?
C5 N1 C1 C2 0.0(6) . . . . ?
Ag1 N1 C1 C2 -168.1(3) . . . . ?
N1 C1 C2 C3 0.9(6) . . . . ?
C1 C2 C3 C4 -0.8(6) . . . . ?
C2 C3 C4 C5 -0.2(6) . . . . ?
C1 N1 C5 C4 -1.1(5) . . . . ?
Ag1 N1 C5 C4 168.0(2) . . . . ?
C1 N1 C5 C6 177.7(3) . . . . ?
Ag1 N1 C5 C6 -13.3(4) . . . . ?
C3 C4 C5 N1 1.2(5) . . . . ?
C3 C4 C5 C6 -177.5(3) . . . . ?
N1 C5 C6 S1 44.6(4) . . . . ?
C4 C5 C6 S1 -136.7(3) . . . . ?
C7 S1 C6 C5 66.3(3) . . . . ?
Ag1 S1 C6 C5 -44.8(2) . . . . ?
C6 S1 C7 C8 -144.8(3) . . . . ?
Ag1 S1 C7 C8 -48.0(3) . . . . ?
C6 S1 C7 C12 40.6(3) . . . . ?
Ag1 S1 C7 C12 137.4(2) . . . . ?
C12 C7 C8 C9 1.5(5) . . . . ?
S1 C7 C8 C9 -173.3(3) . . . . ?
C7 C8 C9 C10 -1.5(5) . . . . ?
C13 O1 C10 C9 -0.3(5) . . . . ?
C13 O1 C10 C11 179.1(3) . . . . ?
C8 C9 C10 O1 180.0(3) . . . . ?
C8 C9 C10 C11 0.6(5) . . . . ?
O1 C10 C11 C12 -179.2(3) . . . . ?
C9 C10 C11 C12 0.2(5) . . . . ?
C10 C11 C12 C7 -0.2(5) . . . . ?
C8 C7 C12 C11 -0.6(5) . . . . ?
S1 C7 C12 C11 174.0(2) . . . . ?
C10 O1 C13 C14 -175.3(3) . . . . ?
O1 C13 C14 N2 -167.7(3) . . . . ?
O1 C13 C14 C15 13.4(4) . . . . ?
C15 C14 N2 C18 0.3(5) . . . . ?
C13 C14 N2 C18 -178.6(3) . . . . ?
C15 C14 N2 Ag1 -178.4(2) . . . 2_666 ?
C13 C14 N2 Ag1 2.7(4) . . . 2_666 ?
C14 N2 C18 C17 0.0(5) . . . . ?
Ag1 N2 C18 C17 178.8(3) 2_666 . . . ?
N2 C18 C17 C16 -0.1(5) . . . . ?
C18 C17 C16 C15 -0.1(5) . . . . ?
N2 C14 C15 C16 -0.6(5) . . . . ?
C13 C14 C15 C16 178.3(3) . . . . ?
C17 C16 C15 C14 0.4(5) . . . . ?
O3 S2 C19 F1 -55.7(3) . . . . ?
O4 S2 C19 F1 63.0(3) . . . . ?
O2 S2 C19 F1 -177.2(3) . . . . ?
O3 S2 C19 F3 63.9(3) . . . . ?
O4 S2 C19 F3 -177.4(3) . . . . ?
O2 S2 C19 F3 -57.6(3) . . . . ?
O3 S2 C19 F2 -176.3(3) . . . . ?
O4 S2 C19 F2 -57.6(3) . . . . ?
O2 S2 C19 F2 62.2(3) . . . . ?
C20A O5 C20A C21 -148(100) 2_765 . . . ?
C20B O5 C20A C21 0.8(6) . . . . ?
C20B O5 C20A C21 -179.2(6) 2_765 . . . ?
C20A O5 C20B C21 -0.8(6) . . . . ?
C20A O5 C20B C21 179.2(6) 2_765 . . . ?
C20B O5 C20B C21 158(100) 2_765 . . . ?
O5 C20B C21 C20A 0.8(6) . . . . ?
O5 C20A C21 C20B -0.9(6) . . . . ?
